data_8106730
loop_
_publ_author_name
'Li, Jing'
'Jia, Hao-Ran'
'Sun, Yin-Xia'

_publ_section_title
;
 Crystal structure of
 8-((E)-((4-((E)-1-((benzyloxy)imino)ethyl)phenyl)imino)methyl)-7-hydroxy-4-methyl-2H-chromen-2-one,
 C26H22N2O4
;
_journal_issue 6
_journal_name_full 'Zeitschrift f\"ur Kristallographie - New Crystal Structures'
_journal_page_first 943
_journal_page_last 945
_journal_paper_doi 10.1515/ncrs-2017-0093
_journal_volume 232
_journal_year 2017
_chemical_formula_sum 'C26 H22 N2 O4'
_chemical_formula_weight 426.45
_space_group_crystal_system triclinic
_space_group_IT_number 2
_space_group_name_Hall '-P 1'
_space_group_name_H-M_alt 'P -1'
_atom_sites_solution_hydrogens geom
_cell_angle_alpha 83.831(10)
_cell_angle_beta 78.214(10)
_cell_angle_gamma 81.470(10)
_cell_formula_units_Z 2
_cell_length_a 8.035(3)
_cell_length_b 10.387(4)
_cell_length_c 13.126(5)
_cell_measurement_reflns_used 2234
_cell_measurement_temperature 296(2)
_cell_measurement_theta_max 27.44
_cell_measurement_theta_min 2.45
_cell_volume 1057.2(7)
_computing_structure_refinement 'SHELXL-2014/7 (Sheldrick, 2014)'
_diffrn_ambient_temperature 296(2)
_diffrn_measured_fraction_theta_full 0.993
_diffrn_measured_fraction_theta_max 0.993
_diffrn_measurement_device_type 'Bruker SMART CCD'
_diffrn_measurement_method '\f and \w scans'
_diffrn_radiation_type MoK\a
_diffrn_radiation_wavelength 0.71073
_diffrn_reflns_av_R_equivalents 0.0469
_diffrn_reflns_av_unetI/netI 0.0797
_diffrn_reflns_Laue_measured_fraction_full 0.993
_diffrn_reflns_Laue_measured_fraction_max 0.993
_diffrn_reflns_limit_h_max 8
_diffrn_reflns_limit_h_min -9
_diffrn_reflns_limit_k_max 12
_diffrn_reflns_limit_k_min -12
_diffrn_reflns_limit_l_max 15
_diffrn_reflns_limit_l_min -15
_diffrn_reflns_number 7085
_diffrn_reflns_point_group_measured_fraction_full 0.993
_diffrn_reflns_point_group_measured_fraction_max 0.993
_diffrn_reflns_theta_full 25.010
_diffrn_reflns_theta_max 25.010
_diffrn_reflns_theta_min 2.445
_exptl_absorpt_coefficient_mu 0.091
_exptl_absorpt_correction_T_max 0.980
_exptl_absorpt_correction_T_min 0.975
_exptl_absorpt_correction_type multi-scan
_exptl_absorpt_process_details '(SADABS; Bruker)'
_exptl_crystal_colour dark-orange
_exptl_crystal_density_diffrn 1.340
_exptl_crystal_description block
_exptl_crystal_F_000 448
_exptl_crystal_size_max 0.280
_exptl_crystal_size_mid 0.260
_exptl_crystal_size_min 0.220
_refine_diff_density_max 0.230
_refine_diff_density_min -0.216
_refine_diff_density_rms 0.052
_refine_ls_extinction_coef .
_refine_ls_extinction_method none
_refine_ls_goodness_of_fit_ref 0.996
_refine_ls_hydrogen_treatment constr
_refine_ls_matrix_type full
_refine_ls_number_parameters 292
_refine_ls_number_reflns 3716
_refine_ls_number_restraints 0
_refine_ls_restrained_S_all 0.996
_refine_ls_R_factor_all 0.1048
_refine_ls_R_factor_gt 0.0663
_refine_ls_shift/su_max 0.000
_refine_ls_shift/su_mean 0.000
_refine_ls_structure_factor_coef Fsqd
_refine_ls_weighting_details 'w=1/[\s^2^(Fo^2^)+(0.0909P)^2^+0.5526P] where P=(Fo^2^+2Fc^2^)/3'
_refine_ls_weighting_scheme calc
_refine_ls_wR_factor_gt 0.1616
_refine_ls_wR_factor_ref 0.1830
_reflns_Friedel_coverage 0.000
_reflns_Friedel_fraction_full .
_reflns_Friedel_fraction_max .
_reflns_number_gt 2503
_reflns_number_total 3716
_reflns_threshold_expression 'I > 2\s(I)'
_cod_data_source_file suppl_ncrs-2017-0093_suppl.cif
_cod_data_source_block 2
_cod_original_cell_volume 1057.3(7)
_cod_database_code 8106730
_shelx_space_group_comment
;
The symmetry employed for this shelxl refinement is uniquely defined
by the following loop, which should always be used as a source of
symmetry information in preference to the above space-group names.
They are only intended as comments.
;
_shelx_estimated_absorpt_t_min 0.975
_shelx_estimated_absorpt_t_max 0.980

loop_
_space_group_symop_operation_xyz
'x, y, z'
'-x, -y, -z'

loop_
_atom_site_label
_atom_site_type_symbol
_atom_site_fract_x
_atom_site_fract_y
_atom_site_fract_z
_atom_site_U_iso_or_equiv
_atom_site_adp_type
_atom_site_occupancy
_atom_site_site_symmetry_order
_atom_site_calc_flag
_atom_site_refinement_flags_posn
_atom_site_refinement_flags_adp
_atom_site_refinement_flags_occupancy
_atom_site_disorder_assembly
_atom_site_disorder_group
O1 O 1.0137(3) 0.76485(19) -0.01835(15) 0.0281(5) Uani 1 1 d . . . . .
O2 O 0.0775(3) 0.6731(2) 0.61349(17) 0.0314(6) Uani 1 1 d . . . . .
H2 H 0.1445 0.6816 0.5577 0.047 Uiso 1 1 calc R U . . .
O3 O 0.2072(3) 0.23086(19) 0.52936(15) 0.0263(5) Uani 1 1 d . . . . .
O4 O 0.2673(3) 0.0300(2) 0.4800(2) 0.0503(7) Uani 1 1 d . . . . .
N1 N 0.8913(3) 0.7097(2) 0.06110(18) 0.0234(6) Uani 1 1 d . . . . .
N2 N 0.3055(3) 0.6047(2) 0.45654(18) 0.0225(6) Uani 1 1 d . . . . .
C1 C 1.2998(4) 0.7611(3) -0.2260(2) 0.0281(7) Uani 1 1 d . . . . .
H1 H 1.2049 0.7616 -0.2565 0.034 Uiso 1 1 calc R U . . .
C2 C 1.4455(4) 0.8097(3) -0.2847(2) 0.0307(8) Uani 1 1 d . . . . .
H2A H 1.4476 0.8428 -0.3536 0.037 Uiso 1 1 calc R U . . .
C3 C 1.5872(4) 0.8082(3) -0.2394(3) 0.0353(8) Uani 1 1 d . . . . .
H3 H 1.6852 0.8401 -0.2780 0.042 Uiso 1 1 calc R U . . .
C4 C 1.5830(4) 0.7592(3) -0.1366(3) 0.0377(9) Uani 1 1 d . . . . .
H4 H 1.6784 0.7581 -0.1064 0.045 Uiso 1 1 calc R U . . .
C5 C 1.4376(4) 0.7118(3) -0.0787(2) 0.0319(8) Uani 1 1 d . . . . .
H5 H 1.4361 0.6797 -0.0096 0.038 Uiso 1 1 calc R U . . .
C6 C 1.2935(4) 0.7115(3) -0.1220(2) 0.0243(7) Uani 1 1 d . . . . .
C7 C 1.1371(4) 0.6577(3) -0.0605(3) 0.0343(8) Uani 1 1 d . . . . .
H7A H 1.0875 0.6118 -0.1051 0.041 Uiso 1 1 calc R U . . .
H7B H 1.1676 0.5964 -0.0041 0.041 Uiso 1 1 calc R U . . .
C8 C 0.7762(4) 0.7980(3) 0.1048(2) 0.0208(7) Uani 1 1 d . . . . .
C9 C 0.7670(4) 0.9420(3) 0.0755(3) 0.0316(8) Uani 1 1 d . . . . .
H9A H 0.8181 0.9819 0.1220 0.047 Uiso 1 1 calc R U . . .
H9B H 0.6493 0.9794 0.0804 0.047 Uiso 1 1 calc R U . . .
H9C H 0.8277 0.9570 0.0051 0.047 Uiso 1 1 calc R U . . .
C10 C 0.6507(3) 0.7464(3) 0.1945(2) 0.0203(7) Uani 1 1 d . . . . .
C11 C 0.5702(4) 0.8238(3) 0.2758(2) 0.0230(7) Uani 1 1 d . . . . .
H11 H 0.5911 0.9100 0.2725 0.028 Uiso 1 1 calc R U . . .
C12 C 0.4600(4) 0.7742(3) 0.3610(2) 0.0240(7) Uani 1 1 d . . . . .
H12 H 0.4095 0.8268 0.4150 0.029 Uiso 1 1 calc R U . . .
C13 C 0.4235(3) 0.6457(3) 0.3669(2) 0.0217(7) Uani 1 1 d . . . . .
C14 C 0.5006(4) 0.5684(3) 0.2849(2) 0.0236(7) Uani 1 1 d . . . . .
H14 H 0.4768 0.4831 0.2873 0.028 Uiso 1 1 calc R U . . .
C15 C 0.6118(4) 0.6177(3) 0.2003(2) 0.0248(7) Uani 1 1 d . . . . .
C16 C 0.2777(4) 0.4843(3) 0.4792(2) 0.0217(7) Uani 1 1 d . . . . .
H16 H 0.3386 0.4198 0.4371 0.026 Uiso 1 1 calc R U . . .
C17 C 0.1514(4) 0.4501(3) 0.5706(2) 0.0214(7) Uani 1 1 d . . . . .
H17 H 0.6620 0.5652 0.1463 0.030 Uiso 1 1 calc R U . . .
C18 C 0.0557(4) 0.5475(3) 0.6357(2) 0.0261(7) Uani 1 1 d . . . . .
C19 C -0.0637(4) 0.5121(3) 0.7233(2) 0.0320(8) Uani 1 1 d . . . . .
H19 H -0.1261 0.5757 0.7657 0.038 Uiso 1 1 calc R U . . .
C20 C -0.0899(4) 0.3834(3) 0.7474(2) 0.0315(8) Uani 1 1 d . . . . .
H20 H -0.1680 0.3618 0.8073 0.038 Uiso 1 1 calc R U . . .
C21 C -0.0022(4) 0.2827(3) 0.6844(2) 0.0256(7) Uani 1 1 d . . . . .
C22 C 0.1161(4) 0.3203(3) 0.5963(2) 0.0233(7) Uani 1 1 d . . . . .
C23 C 0.1825(4) 0.0998(3) 0.5444(3) 0.0328(8) Uani 1 1 d . . . . .
C24 C 0.0611(4) 0.0616(3) 0.6361(3) 0.0378(8) Uani 1 1 d . . . . .
H24 H 0.0432 -0.0256 0.6485 0.045 Uiso 1 1 calc R U . . .
C25 C -0.0269(4) 0.1467(3) 0.7041(2) 0.0327(8) Uani 1 1 d . . . . .
C26 C -0.1493(4) 0.1023(4) 0.8005(3) 0.0430(9) Uani 1 1 d . . . . .
H26A H -0.1423 0.0089 0.8059 0.065 Uiso 1 1 calc R U . . .
H26B H -0.2641 0.1403 0.7958 0.065 Uiso 1 1 calc R U . . .
H26C H -0.1191 0.1297 0.8612 0.065 Uiso 1 1 calc R U . . .

loop_
_atom_site_aniso_label
_atom_site_aniso_U_11
_atom_site_aniso_U_22
_atom_site_aniso_U_33
_atom_site_aniso_U_23
_atom_site_aniso_U_13
_atom_site_aniso_U_12
O3 0.0274(12) 0.0252(12) 0.0245(11) -0.0042(9) -0.0011(9) -0.0007(9)
O1 0.0276(12) 0.0228(12) 0.0282(12) -0.0038(9) 0.0082(9) -0.0023(9)
O2 0.0320(13) 0.0320(13) 0.0293(13) -0.0118(10) -0.0028(10) 0.0011(10)
N2 0.0206(13) 0.0239(14) 0.0226(13) -0.0053(11) -0.0037(10) -0.0005(11)
N1 0.0228(14) 0.0242(14) 0.0219(13) -0.0032(11) 0.0012(11) -0.0051(11)
O4 0.0638(18) 0.0285(14) 0.0514(16) -0.0126(13) 0.0066(14) -0.0009(13)
C8 0.0239(16) 0.0183(15) 0.0208(15) -0.0043(12) -0.0044(12) -0.0021(13)
C16 0.0194(15) 0.0256(17) 0.0190(15) -0.0053(13) -0.0045(12) 0.0048(13)
C10 0.0145(14) 0.0209(16) 0.0253(16) -0.0041(13) -0.0060(12) 0.0029(12)
C17 0.0175(15) 0.0302(17) 0.0170(15) -0.0041(13) -0.0056(12) 0.0006(13)
C6 0.0282(17) 0.0167(16) 0.0264(17) -0.0097(13) 0.0002(13) 0.0002(13)
C12 0.0242(16) 0.0232(17) 0.0236(16) -0.0072(13) -0.0033(13) 0.0023(13)
C11 0.0244(16) 0.0162(15) 0.0296(17) -0.0028(13) -0.0084(13) -0.0012(13)
C13 0.0166(15) 0.0237(17) 0.0240(16) -0.0019(13) -0.0041(12) 0.0005(12)
C15 0.0255(17) 0.0227(17) 0.0249(16) -0.0105(13) -0.0006(13) 0.0018(13)
C21 0.0197(16) 0.0392(19) 0.0189(15) 0.0029(14) -0.0076(13) -0.0055(14)
C14 0.0247(16) 0.0144(15) 0.0304(17) -0.0051(13) -0.0017(13) -0.0007(12)
C18 0.0242(17) 0.0299(18) 0.0258(17) -0.0053(14) -0.0111(13) 0.0026(13)
C1 0.0344(19) 0.0239(17) 0.0266(17) -0.0090(14) -0.0069(14) 0.0009(14)
C9 0.0319(18) 0.0220(17) 0.0347(19) 0.0008(14) 0.0054(14) -0.0019(14)
C22 0.0183(15) 0.0323(18) 0.0196(16) -0.0051(13) -0.0082(12) 0.0042(13)
C20 0.0233(17) 0.050(2) 0.0195(16) -0.0024(15) -0.0039(13) -0.0003(15)
C2 0.044(2) 0.0202(17) 0.0230(17) -0.0063(13) 0.0036(15) 0.0012(15)
C5 0.037(2) 0.0317(19) 0.0249(17) -0.0082(14) -0.0049(15) 0.0053(15)
C25 0.0251(17) 0.047(2) 0.0286(18) 0.0084(16) -0.0121(14) -0.0118(16)
C3 0.0316(19) 0.0259(18) 0.044(2) -0.0115(16) 0.0091(16) -0.0043(14)
C7 0.0342(19) 0.0273(19) 0.0355(19) -0.0088(15) 0.0086(15) -0.0015(15)
C23 0.039(2) 0.0234(18) 0.037(2) -0.0032(16) -0.0092(16) -0.0028(15)
C19 0.0227(17) 0.048(2) 0.0245(17) -0.0131(16) -0.0041(14) 0.0063(15)
C24 0.041(2) 0.035(2) 0.041(2) 0.0084(17) -0.0137(17) -0.0152(16)
C4 0.0273(19) 0.040(2) 0.048(2) -0.0154(17) -0.0102(16) 0.0024(15)
C26 0.038(2) 0.059(2) 0.035(2) 0.0087(18) -0.0103(16) -0.0215(19)

loop_
_atom_type_symbol
_atom_type_description
_atom_type_scat_dispersion_real
_atom_type_scat_dispersion_imag
_atom_type_scat_source
C C 0.0033 0.0016 'International Tables Vol C Tables 4.2.6.8 and 6.1.1.4'
H H 0.0000 0.0000 'International Tables Vol C Tables 4.2.6.8 and 6.1.1.4'
N N 0.0061 0.0033 'International Tables Vol C Tables 4.2.6.8 and 6.1.1.4'
O O 0.0106 0.0060 'International Tables Vol C Tables 4.2.6.8 and 6.1.1.4'

loop_
_geom_angle_atom_site_label_1
_geom_angle_atom_site_label_2
_geom_angle_atom_site_label_3
_geom_angle
_geom_angle_site_symmetry_1
_geom_angle_site_symmetry_3
C22 O3 C23 121.6(2) . .
N1 O1 C7 107.1(2) . .
C18 O2 H2 109.5 . .
C16 N2 C13 122.9(3) . .
C8 N1 O1 111.9(2) . .
N1 C8 C10 114.3(2) . .
N1 C8 C9 125.4(3) . .
C10 C8 C9 120.2(2) . .
N2 C16 C17 119.9(3) . .
N2 C16 H16 120.1 . .
C17 C16 H16 120.1 . .
C11 C10 C15 118.1(3) . .
C11 C10 C8 121.0(3) . .
C15 C10 C8 121.0(3) . .
C22 C17 C18 117.7(3) . .
C22 C17 C16 121.3(3) . .
C18 C17 C16 121.0(3) . .
C5 C6 C1 118.0(3) . .
C5 C6 C7 121.3(3) . .
C1 C6 C7 120.7(3) . .
C11 C12 C13 120.7(3) . .
C11 C12 H12 119.7 . .
C13 C12 H12 119.7 . .
C12 C11 C10 121.0(3) . .
C12 C11 H11 119.5 . .
C10 C11 H11 119.5 . .
C12 C13 C14 118.7(3) . .
C12 C13 N2 116.4(3) . .
C14 C13 N2 124.8(3) . .
C14 C15 C10 121.1(3) . .
C14 C15 H15 119.5 . .
C10 C15 H15 119.5 . .
C22 C21 C20 116.4(3) . .
C22 C21 C25 118.6(3) . .
C20 C21 C25 125.1(3) . .
C15 C14 C13 120.5(3) . .
C15 C14 H14 119.8 . .
C13 C14 H14 119.8 . .
O2 C18 C19 119.2(3) . .
O2 C18 C17 120.9(3) . .
C19 C18 C17 119.9(3) . .
C2 C1 C6 121.2(3) . .
C2 C1 H1 119.4 . .
C6 C1 H1 119.4 . .
C8 C9 H9A 109.5 . .
C8 C9 H9B 109.5 . .
H9A C9 H9B 109.5 . .
C8 C9 H9C 109.5 . .
H9A C9 H9C 109.5 . .
H9B C9 H9C 109.5 . .
O3 C22 C21 121.2(3) . .
O3 C22 C17 115.6(2) . .
C21 C22 C17 123.2(3) . .
C19 C20 C21 122.4(3) . .
C19 C20 H20 118.8 . .
C21 C20 H20 118.8 . .
C3 C2 C1 119.4(3) . .
C3 C2 H2A 120.3 . .
C1 C2 H2A 120.3 . .
C4 C5 C6 121.1(3) . .
C4 C5 H5 119.5 . .
C6 C5 H5 119.5 . .
C24 C25 C21 119.0(3) . .
C24 C25 C26 121.2(3) . .
C21 C25 C26 119.8(3) . .
C4 C3 C2 120.0(3) . .
C4 C3 H3 120.0 . .
C2 C3 H3 120.0 . .
O1 C7 C6 108.8(2) . .
O1 C7 H7A 109.9 . .
C6 C7 H7A 109.9 . .
O1 C7 H7B 109.9 . .
C6 C7 H7B 109.9 . .
H7A C7 H7B 108.3 . .
O4 C23 O3 116.1(3) . .
O4 C23 C24 127.0(3) . .
O3 C23 C24 116.8(3) . .
C20 C19 C18 120.3(3) . .
C20 C19 H19 119.8 . .
C18 C19 H19 119.8 . .
C25 C24 C23 122.8(3) . .
C25 C24 H24 118.6 . .
C23 C24 H24 118.6 . .
C3 C4 C5 120.3(3) . .
C3 C4 H4 119.9 . .
C5 C4 H4 119.9 . .
C25 C26 H26A 109.5 . .
C25 C26 H26B 109.5 . .
H26A C26 H26B 109.5 . .
C25 C26 H26C 109.5 . .
H26A C26 H26C 109.5 . .
H26B C26 H26C 109.5 . .

loop_
_geom_bond_atom_site_label_1
_geom_bond_atom_site_label_2
_geom_bond_distance
_geom_bond_site_symmetry_2
O3 C22 1.372(3) .
O3 C23 1.392(4) .
O1 N1 1.415(3) .
O1 C7 1.452(3) .
O2 C18 1.336(4) .
O2 H2 0.8200 .
N2 C16 1.295(4) .
N2 C13 1.422(4) .
N1 C8 1.293(4) .
O4 C23 1.206(4) .
C8 C10 1.494(4) .
C8 C9 1.499(4) .
C16 C17 1.454(4) .
C16 H16 0.9300 .
C10 C11 1.397(4) .
C10 C15 1.408(4) .
C17 C22 1.410(4) .
C17 C18 1.425(4) .
C6 C5 1.391(4) .
C6 C1 1.400(4) .
C6 C7 1.497(4) .
C12 C11 1.381(4) .
C12 C13 1.400(4) .
C12 H12 0.9300 .
C11 H11 0.9300 .
C13 C14 1.397(4) .
C15 C14 1.379(4) .
C15 H15 0.9300 .
C21 C22 1.399(4) .
C21 C20 1.415(4) .
C21 C25 1.445(5) .
C14 H14 0.9300 .
C18 C19 1.393(4) .
C1 C2 1.394(4) .
C1 H1 0.9300 .
C9 H9A 0.9600 .
C9 H9B 0.9600 .
C9 H9C 0.9600 .
C20 C19 1.377(5) .
C20 H20 0.9300 .
C2 C3 1.385(5) .
C2 H2A 0.9300 .
C5 C4 1.383(5) .
C5 H5 0.9300 .
C25 C24 1.343(5) .
C25 C26 1.510(4) .
C3 C4 1.386(5) .
C3 H3 0.9300 .
C7 H7A 0.9700 .
C7 H7B 0.9700 .
C23 C24 1.446(5) .
C19 H19 0.9300 .
C24 H24 0.9300 .
C4 H4 0.9300 .
C26 H26A 0.9600 .
C26 H26B 0.9600 .
C26 H26C 0.9600 .
